data_2231616
loop_
_publ_author_name
'Chen, Hao'
'Cai, Li'
'Yu, Chaochao'
'Li, Hongqi'

_publ_section_title
;
 3-{1-[2-(2-Chlorophenyl)hydrazinylidene]-2,2,2-trifluoroethyl}-7-diethylamino-2<i>H</i>-chromen-2-one
;
_journal_coeditor_code LR2022
_journal_issue 9
_journal_name_full 'Acta Crystallographica Section E'
_journal_page_first o2344
_journal_paper_doi 10.1107/S1600536811031916
_journal_volume 67
_journal_year 2011
_chemical_formula_iupac 'C21 H19 Cl F3 N3 O2'
_chemical_formula_moiety 'C21 H19 Cl F3 N3 O2'
_chemical_formula_sum 'C21 H19 Cl F3 N3 O2'
_chemical_formula_weight 437.84
_chemical_melting_point_gt 423
_chemical_melting_point_lt 425
_chemical_name_systematic
;
3-{1-[2-(2-Chlorophenyl)hydrazinylidene]-2,2,2-trifluoroethyl}-
7-diethylamino-2<i>H</i>-chromen-2-one
;
_space_group_IT_number 19
_symmetry_cell_setting orthorhombic
_symmetry_space_group_name_Hall 'P 2ac 2ab'
_symmetry_space_group_name_H-M 'P 21 21 21'
_atom_sites_solution_hydrogens geom
_atom_sites_solution_primary direct
_atom_sites_solution_secondary difmap
_cell_angle_alpha 90.00
_cell_angle_beta 90.00
_cell_angle_gamma 90.00
_cell_formula_units_Z 4
_cell_length_a 7.940(6)
_cell_length_b 12.602(9)
_cell_length_c 20.233(15)
_cell_measurement_reflns_used 3770
_cell_measurement_temperature 296(2)
_cell_measurement_theta_max 24.67
_cell_measurement_theta_min 2.58
_cell_volume 2025(3)
_computing_cell_refinement 'SAINT-Plus (Bruker, 2003)'
_computing_data_collection 'APEX2 (Bruker, 2003)'
_computing_data_reduction 'SAINT-Plus (Bruker, 2003)'
_computing_molecular_graphics 'SHELXTL (Sheldrick, 2008)'
_computing_publication_material 'SHELXTL (Sheldrick, 2008)'
_computing_structure_refinement 'SHELXL97 (Sheldrick, 2008)'
_computing_structure_solution 'SHELXS97 (Sheldrick, 2008)'
_diffrn_ambient_temperature 296(2)
_diffrn_measured_fraction_theta_full 1.000
_diffrn_measured_fraction_theta_max 1.000
_diffrn_measurement_device_type 'Bruker APEXII CCD'
_diffrn_measurement_method '\f and \w'
_diffrn_radiation_monochromator graphite
_diffrn_radiation_source 'fine-focus sealed tube'
_diffrn_radiation_type MoK\a
_diffrn_radiation_wavelength 0.71073
_diffrn_reflns_av_R_equivalents 0.0234
_diffrn_reflns_av_sigmaI/netI 0.0268
_diffrn_reflns_limit_h_max 9
_diffrn_reflns_limit_h_min -9
_diffrn_reflns_limit_k_max 9
_diffrn_reflns_limit_k_min -15
_diffrn_reflns_limit_l_max 24
_diffrn_reflns_limit_l_min -24
_diffrn_reflns_number 10369
_diffrn_reflns_theta_full 25.05
_diffrn_reflns_theta_max 25.05
_diffrn_reflns_theta_min 1.90
_exptl_absorpt_coefficient_mu 0.239
_exptl_absorpt_correction_T_max 0.9582
_exptl_absorpt_correction_T_min 0.9538
_exptl_absorpt_correction_type multi-scan
_exptl_absorpt_process_details '(SADABS; Bruker, 2001)'
_exptl_crystal_colour orange
_exptl_crystal_density_diffrn 1.436
_exptl_crystal_density_method 'not measured'
_exptl_crystal_description block
_exptl_crystal_F_000 904
_exptl_crystal_size_max 0.20
_exptl_crystal_size_mid 0.20
_exptl_crystal_size_min 0.18
_refine_diff_density_max 0.147
_refine_diff_density_min -0.212
_refine_ls_abs_structure_details 'Flack (1983), <b>1511 Friedel pairs</b>'
_refine_ls_abs_structure_Flack -0.09(6)
_refine_ls_extinction_method none
_refine_ls_goodness_of_fit_ref 1.033
_refine_ls_hydrogen_treatment constr
_refine_ls_matrix_type full
_refine_ls_number_parameters 273
_refine_ls_number_reflns 3576
_refine_ls_number_restraints 0
_refine_ls_restrained_S_all 1.033
_refine_ls_R_factor_all 0.0387
_refine_ls_R_factor_gt 0.0321
_refine_ls_shift/su_max 0.001
_refine_ls_shift/su_mean 0.000
_refine_ls_structure_factor_coef Fsqd
_refine_ls_weighting_details 'calc w=1/[\s^2^(Fo^2^)+(0.0416P)^2^+0.1045P] where P=(Fo^2^+2Fc^2^)/3'
_refine_ls_weighting_scheme calc
_refine_ls_wR_factor_gt 0.0740
_refine_ls_wR_factor_ref 0.0779
_reflns_number_gt 3162
_reflns_number_total 3576
_reflns_threshold_expression I>2\s(I)
_cod_data_source_file lr2022.cif
_cod_data_source_block I
_cod_database_code 2231616
_cod_database_fobs_code 2231616

loop_
_symmetry_equiv_pos_as_xyz
'x, y, z'
'-x+1/2, -y, z+1/2'
'-x, y+1/2, -z+1/2'
'x+1/2, -y+1/2, -z'

loop_
_atom_site_type_symbol
_atom_site_label
_atom_site_fract_x
_atom_site_fract_y
_atom_site_fract_z
_atom_site_U_iso_or_equiv
_atom_site_adp_type
_atom_site_calc_flag
_atom_site_refinement_flags
_atom_site_occupancy
_atom_site_symmetry_multiplicity
C C1 -0.0571(3) 0.51038(15) 0.15673(9) 0.0426(5) Uani d . 1 1
C C2 -0.0012(3) 0.46256(15) 0.09683(10) 0.0479(5) Uani d . 1 1
H H2 0.0292 0.3913 0.0970 0.058 Uiso calc R 1 1
C C3 0.0088(3) 0.51828(14) 0.03965(10) 0.0450(5) Uani d . 1 1
H H3 0.0447 0.4842 0.0014 0.054 Uiso calc R 1 1
C C4 -0.0343(2) 0.62689(14) 0.03692(9) 0.0382(4) Uani d . 1 1
C C5 -0.0249(2) 0.69109(14) -0.01980(10) 0.0391(4) Uani d . 1 1
H H5 0.0082 0.6604 -0.0595 0.047 Uiso calc R 1 1
C C6 -0.0629(2) 0.79729(14) -0.01872(9) 0.0358(4) Uani d . 1 1
C C7 -0.1134(3) 0.84426(14) 0.04343(9) 0.0392(4) Uani d . 1 1
C C8 -0.0900(2) 0.67227(13) 0.09569(9) 0.0366(4) Uani d . 1 1
C C9 -0.1056(3) 0.61729(14) 0.15382(9) 0.0415(5) Uani d . 1 1
H H9 -0.1481 0.6508 0.1912 0.050 Uiso calc R 1 1
C C10 -0.0636(2) 0.86150(14) -0.08005(8) 0.0363(4) Uani d . 1 1
C C11 0.1033(2) 1.12141(14) -0.06355(9) 0.0382(4) Uani d . 1 1
C C12 0.1722(3) 1.18859(16) -0.01670(10) 0.0471(5) Uani d . 1 1
C C13 0.2242(3) 1.29033(17) -0.03257(12) 0.0564(6) Uani d . 1 1
H H13 0.2701 1.3341 -0.0003 0.068 Uiso calc R 1 1
C C14 0.2075(3) 1.32630(17) -0.09657(12) 0.0613(6) Uani d . 1 1
H H14 0.2430 1.3942 -0.1080 0.074 Uiso calc R 1 1
C C15 0.1377(3) 1.26061(16) -0.14320(11) 0.0559(6) Uani d . 1 1
H H15 0.1242 1.2851 -0.1862 0.067 Uiso calc R 1 1
C C16 0.0874(3) 1.15921(15) -0.12760(10) 0.0456(5) Uani d . 1 1
H H16 0.0424 1.1157 -0.1603 0.055 Uiso calc R 1 1
C C17 -0.1226(3) 0.80735(15) -0.14206(10) 0.0434(5) Uani d . 1 1
C C18 0.0107(3) 0.34867(17) 0.21991(12) 0.0607(6) Uani d . 1 1
H H18A -0.0171 0.3080 0.1807 0.073 Uiso calc R 1 1
H H18B -0.0374 0.3124 0.2578 0.073 Uiso calc R 1 1
C C19 0.1987(3) 0.3531(2) 0.22744(16) 0.0921(9) Uani d . 1 1
H H19A 0.2465 0.3907 0.1907 0.138 Uiso calc R 1 1
H H19B 0.2431 0.2823 0.2287 0.138 Uiso calc R 1 1
H H19C 0.2266 0.3892 0.2678 0.138 Uiso calc R 1 1
C C20 -0.1199(3) 0.50530(18) 0.27618(10) 0.0596(6) Uani d . 1 1
H H20A -0.0763 0.5772 0.2778 0.071 Uiso calc R 1 1
H H20B -0.0738 0.4667 0.3135 0.071 Uiso calc R 1 1
C C21 -0.3098(3) 0.50846(19) 0.28210(12) 0.0698(7) Uani d . 1 1
H H21A -0.3558 0.5489 0.2462 0.105 Uiso calc R 1 1
H H21B -0.3405 0.5411 0.3233 0.105 Uiso calc R 1 1
H H21C -0.3535 0.4375 0.2807 0.105 Uiso calc R 1 1
Cl Cl1 0.19498(10) 1.14505(5) 0.06447(3) 0.0753(2) Uani d . 1 1
F F1 -0.24651(16) 0.73715(9) -0.13101(6) 0.0567(3) Uani d . 1 1
F F2 0.00093(17) 0.75115(10) -0.17132(6) 0.0632(4) Uani d . 1 1
F F3 -0.17985(19) 0.87363(10) -0.18810(5) 0.0661(4) Uani d . 1 1
N N1 -0.0641(2) 0.45457(13) 0.21455(9) 0.0514(4) Uani d . 1 1
N N2 -0.0139(2) 0.95674(12) -0.09268(8) 0.0397(4) Uani d . 1 1
N N3 0.0552(2) 1.01831(12) -0.04584(8) 0.0437(4) Uani d . 1 1
H H3A 0.0694 0.9952 -0.0062 0.052 Uiso calc R 1 1
O O1 -0.12920(18) 0.77888(9) 0.09745(6) 0.0415(3) Uani d . 1 1
O O2 -0.1471(2) 0.93702(10) 0.05297(6) 0.0522(4) Uani d . 1 1

loop_
_atom_site_aniso_label
_atom_site_aniso_U_11
_atom_site_aniso_U_22
_atom_site_aniso_U_33
_atom_site_aniso_U_12
_atom_site_aniso_U_13
_atom_site_aniso_U_23
C1 0.0369(11) 0.0411(11) 0.0499(11) -0.0028(9) -0.0021(9) 0.0060(9)
C2 0.0502(13) 0.0323(10) 0.0613(12) 0.0059(10) 0.0028(11) 0.0016(9)
C3 0.0496(12) 0.0335(10) 0.0520(11) 0.0050(9) 0.0082(10) -0.0049(9)
C4 0.0382(11) 0.0322(9) 0.0441(10) 0.0007(8) 0.0012(8) -0.0024(8)
C5 0.0382(11) 0.0361(10) 0.0430(10) 0.0023(8) 0.0020(9) -0.0069(8)
C6 0.0337(10) 0.0334(9) 0.0404(10) -0.0007(8) 0.0015(8) -0.0041(8)
C7 0.0395(11) 0.0338(10) 0.0441(10) 0.0006(9) 0.0034(9) -0.0006(8)
C8 0.0356(11) 0.0283(9) 0.0458(11) 0.0003(8) -0.0020(9) -0.0039(8)
C9 0.0448(12) 0.0373(10) 0.0423(11) -0.0002(9) 0.0035(9) -0.0008(8)
C10 0.0359(11) 0.0332(10) 0.0398(10) 0.0001(8) -0.0001(8) -0.0045(8)
C11 0.0341(11) 0.0338(9) 0.0467(10) 0.0001(8) 0.0010(9) -0.0045(9)
C12 0.0439(12) 0.0480(12) 0.0493(11) -0.0006(9) -0.0033(10) -0.0109(9)
C13 0.0489(14) 0.0448(12) 0.0755(15) -0.0057(11) 0.0002(12) -0.0199(11)
C14 0.0652(17) 0.0379(11) 0.0809(16) -0.0099(11) 0.0106(14) -0.0033(12)
C15 0.0653(15) 0.0442(12) 0.0584(12) -0.0021(11) 0.0072(12) 0.0072(11)
C16 0.0494(12) 0.0402(11) 0.0470(11) -0.0022(9) 0.0002(10) -0.0045(9)
C17 0.0439(12) 0.0416(10) 0.0448(11) 0.0006(10) 0.0007(10) -0.0035(9)
C18 0.0596(15) 0.0501(13) 0.0723(14) 0.0051(12) 0.0076(13) 0.0251(12)
C19 0.0581(18) 0.098(2) 0.120(2) 0.0182(16) 0.0011(17) 0.0512(19)
C20 0.0794(18) 0.0557(13) 0.0437(12) 0.0008(13) -0.0060(11) 0.0080(10)
C21 0.0807(19) 0.0722(16) 0.0566(14) 0.0012(15) 0.0098(13) 0.0013(12)
Cl1 0.0938(5) 0.0819(4) 0.0501(3) -0.0075(4) -0.0206(3) -0.0080(3)
F1 0.0522(7) 0.0562(7) 0.0616(7) -0.0130(6) -0.0040(6) -0.0129(6)
F2 0.0581(8) 0.0710(8) 0.0604(7) 0.0048(7) 0.0106(6) -0.0272(6)
F3 0.0926(11) 0.0582(8) 0.0474(7) 0.0008(7) -0.0190(7) -0.0007(6)
N1 0.0567(12) 0.0434(9) 0.0542(10) 0.0047(9) 0.0003(9) 0.0121(8)
N2 0.0408(10) 0.0356(9) 0.0429(8) 0.0006(7) 0.0006(7) -0.0048(7)
N3 0.0537(11) 0.0375(8) 0.0398(9) -0.0064(8) -0.0056(7) -0.0017(7)
O1 0.0534(9) 0.0311(6) 0.0401(7) 0.0056(6) 0.0076(6) -0.0014(6)
O2 0.0747(11) 0.0300(7) 0.0519(8) 0.0090(7) 0.0138(8) -0.0026(6)

loop_
_atom_type_symbol
_atom_type_description
_atom_type_scat_dispersion_real
_atom_type_scat_dispersion_imag
_atom_type_scat_source
C C 0.0033 0.0016 'International Tables Vol C Tables 4.2.6.8 and 6.1.1.4'
H H 0.0000 0.0000 'International Tables Vol C Tables 4.2.6.8 and 6.1.1.4'
N N 0.0061 0.0033 'International Tables Vol C Tables 4.2.6.8 and 6.1.1.4'
O O 0.0106 0.0060 'International Tables Vol C Tables 4.2.6.8 and 6.1.1.4'
F F 0.0171 0.0103 'International Tables Vol C Tables 4.2.6.8 and 6.1.1.4'
Cl Cl 0.1484 0.1585 'International Tables Vol C Tables 4.2.6.8 and 6.1.1.4'

loop_
_geom_angle_atom_site_label_1
_geom_angle_atom_site_label_2
_geom_angle_atom_site_label_3
_geom_angle
N1 C1 C9 121.30(18)
N1 C1 C2 121.56(18)
C9 C1 C2 117.14(17)
C3 C2 C1 121.68(18)
C3 C2 H2 119.2
C1 C2 H2 119.2
C2 C3 C4 121.42(17)
C2 C3 H3 119.3
C4 C3 H3 119.3
C8 C4 C5 118.53(16)
C8 C4 C3 116.23(16)
C5 C4 C3 125.24(17)
C6 C5 C4 122.46(18)
C6 C5 H5 118.8
C4 C5 H5 118.8
C5 C6 C7 118.29(18)
C5 C6 C10 121.36(17)
C7 C6 C10 120.22(16)
O2 C7 O1 115.49(16)
O2 C7 C6 126.37(17)
O1 C7 C6 118.12(15)
C9 C8 O1 116.72(16)
C9 C8 C4 123.65(17)
O1 C8 C4 119.61(16)
C8 C9 C1 119.79(17)
C8 C9 H9 120.1
C1 C9 H9 120.1
N2 C10 C6 132.33(16)
N2 C10 C17 110.65(16)
C6 C10 C17 116.90(16)
C12 C11 C16 117.78(18)
C12 C11 N3 120.01(18)
C16 C11 N3 122.20(17)
C11 C12 C13 121.7(2)
C11 C12 Cl1 119.64(16)
C13 C12 Cl1 118.65(17)
C14 C13 C12 119.6(2)
C14 C13 H13 120.2
C12 C13 H13 120.2
C15 C14 C13 119.1(2)
C15 C14 H14 120.4
C13 C14 H14 120.4
C14 C15 C16 121.3(2)
C14 C15 H15 119.3
C16 C15 H15 119.3
C15 C16 C11 120.48(19)
C15 C16 H16 119.8
C11 C16 H16 119.8
F3 C17 F1 106.26(17)
F3 C17 F2 105.71(17)
F1 C17 F2 105.10(15)
F3 C17 C10 113.93(16)
F1 C17 C10 112.88(16)
F2 C17 C10 112.26(17)
N1 C18 C19 112.1(2)
N1 C18 H18A 109.2
C19 C18 H18A 109.2
N1 C18 H18B 109.2
C19 C18 H18B 109.2
H18A C18 H18B 107.9
C18 C19 H19A 109.5
C18 C19 H19B 109.5
H19A C19 H19B 109.5
C18 C19 H19C 109.5
H19A C19 H19C 109.5
H19B C19 H19C 109.5
N1 C20 C21 112.3(2)
N1 C20 H20A 109.1
C21 C20 H20A 109.1
N1 C20 H20B 109.1
C21 C20 H20B 109.1
H20A C20 H20B 107.9
C20 C21 H21A 109.5
C20 C21 H21B 109.5
H21A C21 H21B 109.5
C20 C21 H21C 109.5
H21A C21 H21C 109.5
H21B C21 H21C 109.5
C1 N1 C18 121.08(18)
C1 N1 C20 120.98(17)
C18 N1 C20 117.11(18)
C10 N2 N3 121.57(16)
N2 N3 C11 117.85(16)
N2 N3 H3A 121.1
C11 N3 H3A 121.1
C7 O1 C8 122.86(14)

loop_
_geom_bond_atom_site_label_1
_geom_bond_atom_site_label_2
_geom_bond_distance
C1 N1 1.366(3)
C1 C9 1.402(3)
C1 C2 1.424(3)
C2 C3 1.356(3)
C2 H2 0.9300
C3 C4 1.412(3)
C3 H3 0.9300
C4 C8 1.392(3)
C4 C5 1.406(3)
C5 C6 1.372(3)
C5 H5 0.9300
C6 C7 1.447(3)
C6 C10 1.481(3)
C7 O2 1.215(2)
C7 O1 1.374(2)
C8 C9 1.371(3)
C8 O1 1.380(2)
C9 H9 0.9300
C10 N2 1.289(2)
C10 C17 1.503(3)
C11 C12 1.384(3)
C11 C16 1.387(3)
C11 N3 1.401(2)
C12 C13 1.385(3)
C12 Cl1 1.741(2)
C13 C14 1.378(3)
C13 H13 0.9300
C14 C15 1.372(3)
C14 H14 0.9300
C15 C16 1.376(3)
C15 H15 0.9300
C16 H16 0.9300
C17 F3 1.331(2)
C17 F1 1.342(2)
C17 F2 1.347(2)
C18 N1 1.465(3)
C18 C19 1.501(4)
C18 H18A 0.9700
C18 H18B 0.9700
C19 H19A 0.9600
C19 H19B 0.9600
C19 H19C 0.9600
C20 N1 1.470(3)
C20 C21 1.513(4)
C20 H20A 0.9700
C20 H20B 0.9700
C21 H21A 0.9600
C21 H21B 0.9600
C21 H21C 0.9600
N2 N3 1.342(2)
N3 H3A 0.8600

loop_
_geom_hbond_atom_site_label_D
_geom_hbond_atom_site_label_H
_geom_hbond_atom_site_label_A
_geom_hbond_site_symmetry_A
_geom_hbond_distance_DH
_geom_hbond_distance_HA
_geom_hbond_distance_DA
_geom_hbond_angle_DHA
_geom_hbond_publ_flag
N3 H3A Cl1 . 0.86 2.57 2.960(2) 108.7 yes
N3 H3A O2 . 0.86 2.22 2.761(3) 120.8 yes
C14 H14 O2 4_575 0.93 2.55 3.316(3) 139.5 yes

loop_
_geom_torsion_atom_site_label_1
_geom_torsion_atom_site_label_2
_geom_torsion_atom_site_label_3
_geom_torsion_atom_site_label_4
_geom_torsion
N1 C1 C2 C3 -178.8(2)
C9 C1 C2 C3 1.5(3)
C1 C2 C3 C4 0.7(3)
C2 C3 C4 C8 -1.1(3)
C2 C3 C4 C5 178.8(2)
C8 C4 C5 C6 2.4(3)
C3 C4 C5 C6 -177.6(2)
C4 C5 C6 C7 0.3(3)
C4 C5 C6 C10 -175.63(17)
C5 C6 C7 O2 178.2(2)
C10 C6 C7 O2 -5.8(3)
C5 C6 C7 O1 -3.3(3)
C10 C6 C7 O1 172.71(16)
C5 C4 C8 C9 179.41(19)
C3 C4 C8 C9 -0.6(3)
C5 C4 C8 O1 -2.0(3)
C3 C4 C8 O1 177.93(18)
O1 C8 C9 C1 -175.76(18)
C4 C8 C9 C1 2.8(3)
N1 C1 C9 C8 177.09(18)
C2 C1 C9 C8 -3.2(3)
C5 C6 C10 N2 -140.5(2)
C7 C6 C10 N2 43.6(3)
C5 C6 C10 C17 35.1(3)
C7 C6 C10 C17 -140.80(19)
C16 C11 C12 C13 -0.1(3)
N3 C11 C12 C13 178.75(19)
C16 C11 C12 Cl1 -179.98(15)
N3 C11 C12 Cl1 -1.2(3)
C11 C12 C13 C14 0.0(3)
Cl1 C12 C13 C14 179.90(18)
C12 C13 C14 C15 0.7(4)
C13 C14 C15 C16 -1.3(4)
C14 C15 C16 C11 1.2(3)
C12 C11 C16 C15 -0.5(3)
N3 C11 C16 C15 -179.3(2)
N2 C10 C17 F3 -27.1(2)
C6 C10 C17 F3 156.38(17)
N2 C10 C17 F1 -148.43(17)
C6 C10 C17 F1 35.1(2)
N2 C10 C17 F2 93.0(2)
C6 C10 C17 F2 -83.5(2)
C9 C1 N1 C18 -170.4(2)
C2 C1 N1 C18 9.9(3)
C9 C1 N1 C20 -1.1(3)
C2 C1 N1 C20 179.2(2)
C19 C18 N1 C1 77.9(3)
C19 C18 N1 C20 -91.8(3)
C21 C20 N1 C1 82.7(3)
C21 C20 N1 C18 -107.6(2)
C6 C10 N2 N3 0.4(3)
C17 C10 N2 N3 -175.39(17)
C10 N2 N3 C11 -178.98(17)
C12 C11 N3 N2 178.80(17)
C16 C11 N3 N2 -2.4(3)
O2 C7 O1 C8 -177.57(17)
C6 C7 O1 C8 3.7(3)
C9 C8 O1 C7 177.61(18)
C4 C8 O1 C7 -1.1(3)

loop_
_cod_related_entry_id
_cod_related_entry_database
_cod_related_entry_code
1 ChemSpider 30656957
